data_2019709
loop_
_publ_author_name
'Chen, Hui-Ru'
'Zhang, Wen-Wen'

_publ_section_title
;
 A novel two-dimensional Cd^II^ coordination polymer:
 poly[aqua[\m~4~-2-(4-carboxylatobenzoyl)benzoato]cadmium(II)]
;
_journal_coeditor_code LG3147
_journal_issue 11
_journal_name_full 'Acta Crystallographica Section C'
_journal_page_first 1079
_journal_page_last 1082
_journal_paper_doi 10.1107/S2053229614022852
_journal_volume 70
_journal_year 2014
_chemical_formula_iupac '[Cd (C15 H8 O5) (H2 O)]'
_chemical_formula_moiety 'C15 H10 Cd O6'
_chemical_formula_sum 'C15 H10 Cd O6'
_chemical_formula_weight 398.63
_chemical_name_systematic
;
Poly[aqua[\m~4~-2-(4-carboxylatobenzoyl)benwq3074zoato]cadmium(II)]
;
_space_group_IT_number 41
_symmetry_cell_setting orthorhombic
_symmetry_space_group_name_Hall 'A 2 -2ab'
_symmetry_space_group_name_H-M 'A b a 2'
_atom_sites_solution_hydrogens geom
_atom_sites_solution_primary direct
_atom_sites_solution_secondary difmap
_audit_creation_method SHELXL97
_cell_angle_alpha 90.00
_cell_angle_beta 90.00
_cell_angle_gamma 90.00
_cell_formula_units_Z 8
_cell_length_a 12.664(6)
_cell_length_b 30.334(15)
_cell_length_c 7.060(4)
_cell_measurement_temperature 296(2)
_cell_volume 2712(2)
_computing_cell_refinement
;
SAINT (Bruker 2000)
;
_computing_data_collection
;
SMART (Bruker 2000)
;
_computing_data_reduction
;
SAINT (Bruker 2000)
;
_computing_molecular_graphics
;
DIAMOND (Brandenburg, 1999)
;
_computing_publication_material
;
SHELXTL (Sheldrick, 2008)
;
_computing_structure_refinement
;
SHELXL97 (Sheldrick, 2008)
;
_computing_structure_solution
;
SHELXS97 (Sheldrick, 2008)
;
_diffrn_ambient_temperature 296(2)
_diffrn_measured_fraction_theta_full 0.983
_diffrn_measured_fraction_theta_max 0.983
_diffrn_measurement_device_type 'Bruker SMART CCD area-detector'
_diffrn_measurement_method '\f and \w'
_diffrn_radiation_monochromator graphite
_diffrn_radiation_source 'fine-focus sealed tube'
_diffrn_radiation_type MoK\a
_diffrn_radiation_wavelength 0.71073
_diffrn_reflns_av_R_equivalents 0.0342
_diffrn_reflns_av_sigmaI/netI 0.0452
_diffrn_reflns_limit_h_max 16
_diffrn_reflns_limit_h_min -8
_diffrn_reflns_limit_k_max 25
_diffrn_reflns_limit_k_min -39
_diffrn_reflns_limit_l_max 9
_diffrn_reflns_limit_l_min -9
_diffrn_reflns_number 8238
_diffrn_reflns_theta_full 27.59
_diffrn_reflns_theta_max 27.59
_diffrn_reflns_theta_min 2.09
_exptl_absorpt_coefficient_mu 1.638
_exptl_absorpt_correction_T_max 0.7681
_exptl_absorpt_correction_T_min 0.7248
_exptl_absorpt_correction_type multi-scan
_exptl_absorpt_process_details
;
SADABS (Bruker, 2000)
;
_exptl_crystal_colour colourless
_exptl_crystal_density_diffrn 1.953
_exptl_crystal_density_method 'not measured'
_exptl_crystal_description block
_exptl_crystal_F_000 1568
_exptl_crystal_size_max 0.21
_exptl_crystal_size_mid 0.19
_exptl_crystal_size_min 0.17
_refine_diff_density_max 0.364
_refine_diff_density_min -0.885
_refine_ls_abs_structure_details
;
Flack (1983), with 1218 Friedel pairs
;
_refine_ls_abs_structure_Flack 0.02(3)
_refine_ls_extinction_method none
_refine_ls_goodness_of_fit_ref 0.993
_refine_ls_hydrogen_treatment mixed
_refine_ls_matrix_type full
_refine_ls_number_parameters 205
_refine_ls_number_reflns 3061
_refine_ls_number_restraints 3
_refine_ls_restrained_S_all 0.993
_refine_ls_R_factor_all 0.0417
_refine_ls_R_factor_gt 0.0282
_refine_ls_shift/su_max 0.002
_refine_ls_shift/su_mean 0.000
_refine_ls_structure_factor_coef Fsqd
_refine_ls_weighting_details 'calc w = 1/[\s^2^(Fo^2^)+(0.0207P)^2^+0.0000P] where P=(Fo^2^+2Fc^2^)/3'
_refine_ls_weighting_scheme calc
_refine_ls_wR_factor_gt 0.0510
_refine_ls_wR_factor_ref 0.0547
_reflns_number_gt 2511
_reflns_number_total 3061
_reflns_threshold_expression I>2\s(I)
_cod_data_source_file lg3147sup1.cf
_cod_data_source_block I
_cod_depositor_comments 'Adding full bibliography for 2019709.cif.'
_cod_original_sg_symbol_Hall 'A 2 -2ac'
_cod_original_sg_symbol_H-M Aba2
_cod_database_code 2019709
_cod_database_fobs_code 2019709

loop_
_symmetry_equiv_pos_as_xyz
'x, y, z'
'-x, -y, z'
'x+1/2, -y+1/2, z'
'-x+1/2, y+1/2, z'
'x, y+1/2, z+1/2'
'-x, -y+1/2, z+1/2'
'x+1/2, -y+1, z+1/2'
'-x+1/2, y+1, z+1/2'

loop_
_atom_site_type_symbol
_atom_site_label
_atom_site_fract_x
_atom_site_fract_y
_atom_site_fract_z
_atom_site_U_iso_or_equiv
_atom_site_adp_type
_atom_site_calc_flag
_atom_site_refinement_flags
_atom_site_occupancy
_atom_site_symmetry_multiplicity
C C1 0.1456(3) 0.46675(13) 0.3340(5) 0.0247(9) Uani d . 1 1
C C2 0.1314(3) 0.50502(15) 0.4667(6) 0.0221(10) Uani d . 1 1
C C3 0.1242(4) 0.54738(15) 0.3946(7) 0.0293(12) Uani d . 1 1
H H3 0.1260 0.5520 0.2644 0.035 Uiso calc R 1 1
C C4 0.1143(4) 0.58270(17) 0.5164(6) 0.0286(12) Uani d . 1 1
H H4 0.1118 0.6112 0.4675 0.034 Uiso calc R 1 1
C C5 0.1080(4) 0.57638(16) 0.7112(6) 0.0233(10) Uani d . 1 1
C C6 0.1151(4) 0.53324(15) 0.7841(6) 0.0255(11) Uani d . 1 1
H H6 0.1117 0.5285 0.9141 0.031 Uiso calc R 1 1
C C7 0.1269(4) 0.49802(16) 0.6622(6) 0.0240(11) Uani d . 1 1
H H7 0.1318 0.4695 0.7103 0.029 Uiso calc R 1 1
C C8 0.0973(3) 0.61466(13) 0.8439(6) 0.0288(9) Uani d . 1 1
C C9 0.0826(3) 0.65986(13) 0.7619(5) 0.0275(9) Uani d . 1 1
C C10 0.1692(3) 0.68747(16) 0.7589(7) 0.0443(12) Uani d . 1 1
H H10 0.2327 0.6782 0.8118 0.053 Uiso calc R 1 1
C C11 0.1619(4) 0.72935(16) 0.6764(7) 0.0543(14) Uani d . 1 1
H H11 0.2207 0.7477 0.6751 0.065 Uiso calc R 1 1
C C12 0.0700(4) 0.74334(12) 0.5987(13) 0.0513(11) Uani d . 1 1
H H12 0.0661 0.7710 0.5424 0.062 Uiso calc R 1 1
C C13 -0.0181(3) 0.71616(11) 0.6034(9) 0.0367(9) Uani d . 1 1
H H13 -0.0812 0.7259 0.5509 0.044 Uiso calc R 1 1
C C14 -0.0134(3) 0.67491(13) 0.6849(5) 0.0262(9) Uani d . 1 1
C C15 -0.1114(3) 0.64644(13) 0.6943(5) 0.0274(9) Uani d . 1 1
Cd Cd1 0.193946(18) 0.400042(7) 0.09130(6) 0.02709(7) Uani d . 1 1
O O1 0.1826(2) 0.43005(9) 0.3988(4) 0.0327(6) Uani d . 1 1
O O2 0.1235(2) 0.47011(9) 0.1631(4) 0.0344(7) Uani d . 1 1
O O3 0.1084(3) 0.61025(9) 1.0158(4) 0.0460(8) Uani d . 1 1
O O4 -0.1117(2) 0.61486(9) 0.8091(4) 0.0369(7) Uani d . 1 1
O O5 -0.1862(2) 0.65611(8) 0.5860(10) 0.0484(7) Uani d . 1 1
O O6 0.0677(3) 0.35110(12) 0.1977(4) 0.0470(8) Uani d D 1 1
H H6A 0.074(4) 0.3446(15) 0.312(3) 0.056 Uiso d D 1 1
H H6B 0.0031(18) 0.3508(16) 0.168(6) 0.056 Uiso d D 1 1

loop_
_atom_site_aniso_label
_atom_site_aniso_U_11
_atom_site_aniso_U_22
_atom_site_aniso_U_33
_atom_site_aniso_U_12
_atom_site_aniso_U_13
_atom_site_aniso_U_23
C1 0.020(2) 0.025(2) 0.028(2) -0.0015(16) 0.0025(16) -0.0026(16)
C2 0.020(2) 0.025(3) 0.021(2) 0.0005(18) 0.0006(17) 0.0037(18)
C3 0.040(3) 0.024(3) 0.023(2) 0.006(2) 0.0028(19) 0.0031(19)
C4 0.039(3) 0.019(2) 0.027(2) 0.000(2) 0.0004(18) 0.0010(18)
C5 0.024(2) 0.024(3) 0.022(2) 0.004(2) 0.0022(17) -0.0033(18)
C6 0.027(2) 0.027(3) 0.022(2) 0.003(2) -0.0026(18) 0.004(2)
C7 0.031(2) 0.018(2) 0.0229(19) 0.0073(19) -0.0050(16) -0.0007(16)
C8 0.025(2) 0.030(2) 0.031(2) 0.0004(17) -0.0027(17) 0.0001(17)
C9 0.033(2) 0.025(2) 0.0249(19) -0.0001(19) 0.0022(17) -0.0073(16)
C10 0.034(3) 0.041(3) 0.057(3) -0.006(2) -0.005(2) -0.010(2)
C11 0.057(3) 0.038(3) 0.068(3) -0.020(3) 0.016(3) -0.013(2)
C12 0.079(3) 0.027(2) 0.048(2) -0.008(2) 0.008(4) 0.010(4)
C13 0.054(2) 0.0240(19) 0.032(2) 0.0026(16) -0.001(3) 0.001(3)
C14 0.036(2) 0.023(2) 0.0192(18) -0.0026(17) 0.0028(16) -0.0013(15)
C15 0.031(2) 0.022(2) 0.029(2) -0.0013(18) 0.0039(17) -0.0063(17)
Cd1 0.03306(13) 0.02638(13) 0.02184(10) -0.00207(11) -0.0006(2) -0.0039(2)
O1 0.0399(17) 0.0254(16) 0.0328(14) 0.0076(13) -0.0088(13) -0.0024(12)
O2 0.0449(18) 0.0328(17) 0.0254(13) 0.0077(13) 0.0012(12) -0.0039(11)
O3 0.071(2) 0.042(2) 0.0247(13) 0.0157(16) -0.0099(14) -0.0031(12)
O4 0.0443(18) 0.0330(17) 0.0334(15) -0.0036(14) 0.0100(13) 0.0001(13)
O5 0.0400(16) 0.0341(15) 0.0711(19) 0.0004(12) -0.016(3) -0.002(3)
O6 0.060(2) 0.049(2) 0.0322(17) -0.0167(18) -0.0028(16) 0.0080(15)

loop_
_atom_type_symbol
_atom_type_description
_atom_type_scat_dispersion_real
_atom_type_scat_dispersion_imag
_atom_type_scat_source
C C 0.0033 0.0016 'International Tables Vol C Tables 4.2.6.8 and 6.1.1.4'
H H 0.0000 0.0000 'International Tables Vol C Tables 4.2.6.8 and 6.1.1.4'
O O 0.0106 0.0060 'International Tables Vol C Tables 4.2.6.8 and 6.1.1.4'
Cd Cd -0.8075 1.2024 'International Tables Vol C Tables 4.2.6.8 and 6.1.1.4'

loop_
_geom_angle_atom_site_label_1
_geom_angle_atom_site_label_2
_geom_angle_atom_site_label_3
_geom_angle_site_symmetry_1
_geom_angle_site_symmetry_3
_geom_angle
_geom_angle_publ_flag
O2 C1 O1 . . 119.7(3) ?
O2 C1 C2 . . 121.0(4) ?
O1 C1 C2 . . 119.3(3) ?
C3 C2 C7 . . 120.1(5) ?
C3 C2 C1 . . 119.7(4) ?
C7 C2 C1 . . 120.2(4) ?
C4 C3 C2 . . 119.8(5) ?
C4 C3 H3 . . 120.1 ?
C2 C3 H3 . . 120.1 ?
C3 C4 C5 . . 121.0(5) ?
C3 C4 H4 . . 119.5 ?
C5 C4 H4 . . 119.5 ?
C4 C5 C6 . . 119.1(5) ?
C4 C5 C8 . . 121.1(5) ?
C6 C5 C8 . . 119.8(4) ?
C7 C6 C5 . . 119.9(4) ?
C7 C6 H6 . . 120.1 ?
C5 C6 H6 . . 120.1 ?
C6 C7 C2 . . 120.2(5) ?
C6 C7 H7 . . 119.9 ?
C2 C7 H7 . . 119.9 ?
O3 C8 C9 . . 119.7(4) ?
O3 C8 C5 . . 121.5(4) ?
C9 C8 C5 . . 118.6(3) ?
C10 C9 C14 . . 118.9(4) ?
C10 C9 C8 . . 117.5(4) ?
C14 C9 C8 . . 123.5(3) ?
C9 C10 C11 . . 120.3(4) ?
C9 C10 H10 . . 119.9 ?
C11 C10 H10 . . 119.9 ?
C12 C11 C10 . . 120.6(4) ?
C12 C11 H11 . . 119.7 ?
C10 C11 H11 . . 119.7 ?
C11 C12 C13 . . 119.7(5) ?
C11 C12 H12 . . 120.2 ?
C13 C12 H12 . . 120.2 ?
C14 C13 C12 . . 121.0(5) ?
C14 C13 H13 . . 119.5 ?
C12 C13 H13 . . 119.5 ?
C13 C14 C9 . . 119.5(4) ?
C13 C14 C15 . . 120.1(4) ?
C9 C14 C15 . . 120.4(3) ?
O5 C15 O4 . . 124.8(4) ?
O5 C15 C14 . . 117.4(4) ?
O4 C15 C14 . . 117.8(4) ?
O1 Cd1 O5 8_544 7_554 80.26(14) yes
O1 Cd1 O4 8_544 2_564 82.62(10) yes
O5 Cd1 O4 7_554 2_564 98.09(17) yes
O1 Cd1 O6 8_544 . 158.91(11) yes
O5 Cd1 O6 7_554 . 89.18(13) yes
O4 Cd1 O6 2_564 . 80.86(11) yes
O1 Cd1 O1 8_544 . 116.10(10) yes
O5 Cd1 O1 7_554 . 110.11(18) yes
O4 Cd1 O1 2_564 . 147.99(10) yes
O6 Cd1 O1 . . 84.63(11) yes
O1 Cd1 O2 8_544 . 91.61(10) yes
O5 Cd1 O2 7_554 . 158.02(13) yes
O4 Cd1 O2 2_564 . 101.09(10) yes
O6 Cd1 O2 . . 104.34(12) yes
O1 Cd1 O2 . . 55.37(9) yes
C1 O1 Cd1 . 8_545 144.1(2) ?
C1 O1 Cd1 . . 91.7(2) ?
Cd1 O1 Cd1 8_545 . 110.81(11) ?
C1 O2 Cd1 . . 92.8(2) ?
C15 O4 Cd1 . 2_566 135.5(3) ?
C15 O5 Cd1 . 7_455 108.6(3) ?
Cd1 O6 H6A . . 114(3) ?
Cd1 O6 H6B . . 127(3) ?
H6A O6 H6B . . 109(4) ?

loop_
_geom_bond_atom_site_label_1
_geom_bond_atom_site_label_2
_geom_bond_site_symmetry_2
_geom_bond_distance
_geom_bond_publ_flag
C1 O2 . 1.243(4) ?
C1 O1 . 1.291(4) ?
C1 C2 . 1.503(6) ?
C2 C3 . 1.385(6) ?
C2 C7 . 1.398(6) ?
C3 C4 . 1.379(6) ?
C3 H3 . 0.9300 ?
C4 C5 . 1.391(5) ?
C4 H4 . 0.9300 ?
C5 C6 . 1.409(6) ?
C5 C8 . 1.498(6) ?
C6 C7 . 1.380(6) ?
C6 H6 . 0.9300 ?
C7 H7 . 0.9300 ?
C8 O3 . 1.229(5) ?
C8 C9 . 1.500(5) ?
C9 C10 . 1.380(6) ?
C9 C14 . 1.409(5) ?
C10 C11 . 1.401(7) ?
C10 H10 . 0.9300 ?
C11 C12 . 1.354(7) ?
C11 H11 . 0.9300 ?
C12 C13 . 1.388(5) ?
C12 H12 . 0.9300 ?
C13 C14 . 1.378(5) ?
C13 H13 . 0.9300 ?
C14 C15 . 1.514(5) ?
C15 O5 . 1.253(6) ?
C15 O4 . 1.255(5) ?
Cd1 O1 8_544 2.263(3) yes
Cd1 O5 7_554 2.281(3) yes
Cd1 O4 2_564 2.293(3) yes
Cd1 O6 . 2.307(3) yes
Cd1 O1 . 2.358(3) yes
Cd1 O2 . 2.360(3) yes
O1 Cd1 8_545 2.263(3) ?
O4 Cd1 2_566 2.293(3) ?
O5 Cd1 7_455 2.281(3) ?
O6 H6A . 0.836(19) ?
O6 H6B . 0.845(19) ?

loop_
_geom_hbond_atom_site_label_D
_geom_hbond_atom_site_label_H
_geom_hbond_atom_site_label_A
_geom_hbond_site_symmetry_A
_geom_hbond_distance_DH
_geom_hbond_distance_HA
_geom_hbond_distance_DA
_geom_hbond_angle_DHA
O6 H6A O5 2_565 0.836(19) 2.40(3) 3.133(8) 147(4)
O6 H6B O3 2_564 0.845(19) 2.13(3) 2.828(5) 139(4)
C3 H3 O3 1_554 0.93 2.50 3.290(6) 143
C6 H6 O2 1_556 0.93 2.50 3.292(5) 143

loop_
_geom_torsion_atom_site_label_1
_geom_torsion_atom_site_label_2
_geom_torsion_atom_site_label_3
_geom_torsion_atom_site_label_4
_geom_torsion_site_symmetry_1
_geom_torsion_site_symmetry_4
_geom_torsion
O2 C1 C2 C3 . . -19.3(6)
O1 C1 C2 C3 . . 159.9(4)
O2 C1 C2 C7 . . 161.5(5)
O1 C1 C2 C7 . . -19.3(7)
C7 C2 C3 C4 . . 1.1(8)
C1 C2 C3 C4 . . -178.1(4)
C2 C3 C4 C5 . . -2.1(9)
C3 C4 C5 C6 . . 1.9(10)
C3 C4 C5 C8 . . -180.0(4)
C4 C5 C6 C7 . . -0.7(8)
C8 C5 C6 C7 . . -178.8(4)
C5 C6 C7 C2 . . -0.3(8)
C3 C2 C7 C6 . . 0.1(9)
C1 C2 C7 C6 . . 179.3(4)
C4 C5 C8 O3 . . -168.3(5)
C6 C5 C8 O3 . . 9.8(7)
C4 C5 C8 C9 . . 5.9(7)
C6 C5 C8 C9 . . -175.9(4)
O3 C8 C9 C10 . . 72.0(5)
C5 C8 C9 C10 . . -102.4(5)
O3 C8 C9 C14 . . -109.6(5)
C5 C8 C9 C14 . . 76.1(5)
C14 C9 C10 C11 . . -1.4(6)
C8 C9 C10 C11 . . 177.1(4)
C9 C10 C11 C12 . . 0.0(8)
C10 C11 C12 C13 . . 1.0(10)
C11 C12 C13 C14 . . -0.5(11)
C12 C13 C14 C9 . . -0.9(8)
C12 C13 C14 C15 . . 177.9(6)
C10 C9 C14 C13 . . 1.9(6)
C8 C9 C14 C13 . . -176.6(4)
C10 C9 C14 C15 . . -177.0(4)
C8 C9 C14 C15 . . 4.6(5)
C13 C14 C15 O5 . . 18.1(6)
C9 C14 C15 O5 . . -163.0(4)
C13 C14 C15 O4 . . -162.2(4)
C9 C14 C15 O4 . . 16.7(5)
O2 C1 O1 Cd1 . 8_545 136.6(3)
C2 C1 O1 Cd1 . 8_545 -42.6(6)
O2 C1 O1 Cd1 . . 6.4(4)
C2 C1 O1 Cd1 . . -172.8(3)
O1 Cd1 O1 C1 8_544 . 68.99(19)
O5 Cd1 O1 C1 7_554 . 157.8(2)
O4 Cd1 O1 C1 2_564 . -51.9(3)
O6 Cd1 O1 C1 . . -115.1(2)
O2 Cd1 O1 C1 . . -3.5(2)
O1 Cd1 O1 Cd1 8_544 8_545 -82.36(19)
O5 Cd1 O1 Cd1 7_554 8_545 6.42(15)
O4 Cd1 O1 Cd1 2_564 8_545 156.72(14)
O6 Cd1 O1 Cd1 . 8_545 93.56(14)
O2 Cd1 O1 Cd1 . 8_545 -154.89(17)
O1 C1 O2 Cd1 . . -6.4(4)
C2 C1 O2 Cd1 . . 172.8(3)
O1 Cd1 O2 C1 8_544 . -117.3(2)
O5 Cd1 O2 C1 7_554 . -49.8(5)
O4 Cd1 O2 C1 2_564 . 159.9(2)
O6 Cd1 O2 C1 . . 76.6(3)
O1 Cd1 O2 C1 . . 3.7(2)
O5 C15 O4 Cd1 . 2_566 -72.4(6)
C14 C15 O4 Cd1 . 2_566 107.9(4)
O4 C15 O5 Cd1 . 7_455 -10.9(6)
C14 C15 O5 Cd1 . 7_455 168.8(3)
